data_2223920
loop_
_publ_author_name
'Liu, Hai-Xing'

_publ_section_title
;
 3-Anilino-1,3-di-2-pyridylpropan-1-one
;
_journal_coeditor_code LX2115
_journal_issue 11
_journal_name_full 'Acta Crystallographica Section E'
_journal_page_first o2739
_journal_paper_doi 10.1107/S160053680904121X
_journal_volume 65
_journal_year 2009
_chemical_formula_iupac 'C19 H17 N3 O'
_chemical_formula_moiety 'C19 H17 N3 O'
_chemical_formula_sum 'C19 H17 N3 O'
_chemical_formula_weight 303.36
_chemical_melting_point 400
_chemical_name_systematic
;
3-Anilino-1,3-di-2-pyridylpropan-1-one
;
_space_group_IT_number 19
_symmetry_cell_setting orthorhombic
_symmetry_space_group_name_Hall 'P 2ac 2ab'
_symmetry_space_group_name_H-M 'P 21 21 21'
_atom_sites_solution_hydrogens difmap
_atom_sites_solution_primary direct
_atom_sites_solution_secondary difmap
_audit_creation_method SHELXL-97
_cell_angle_alpha 90.00
_cell_angle_beta 90.00
_cell_angle_gamma 90.00
_cell_formula_units_Z 4
_cell_length_a 9.316(2)
_cell_length_b 10.275(2)
_cell_length_c 16.652(3)
_cell_measurement_reflns_used 1025
_cell_measurement_temperature 293(2)
_cell_measurement_theta_max 27.03
_cell_measurement_theta_min 2.33
_cell_volume 1594.0(5)
_computing_cell_refinement 'SAINT (Bruker, 1997)'
_computing_data_collection 'SMART (Bruker, 1997)'
_computing_data_reduction 'SAINT (Bruker, 1997)'
_computing_molecular_graphics 'SHELXTL (Sheldrick, 2008)'
_computing_publication_material 'SHELXTL (Sheldrick, 2008)'
_computing_structure_refinement 'SHELXL97 (Sheldrick, 2008)'
_computing_structure_solution 'SHELXS97 (Sheldrick, 2008)'
_diffrn_ambient_temperature 293(2)
_diffrn_detector_area_resol_mean 10.0
_diffrn_measured_fraction_theta_full 0.980
_diffrn_measured_fraction_theta_max 0.980
_diffrn_measurement_device_type 'Bruker SMART CCD'
_diffrn_measurement_method '\f and \w'
_diffrn_radiation_monochromator graphite
_diffrn_radiation_source 'fine-focus sealed tube'
_diffrn_radiation_type MoK\a
_diffrn_radiation_wavelength 0.71073
_diffrn_reflns_av_R_equivalents 0.0768
_diffrn_reflns_av_sigmaI/netI 0.1078
_diffrn_reflns_limit_h_max 10
_diffrn_reflns_limit_h_min -11
_diffrn_reflns_limit_k_max 13
_diffrn_reflns_limit_k_min -13
_diffrn_reflns_limit_l_max 21
_diffrn_reflns_limit_l_min -13
_diffrn_reflns_number 7562
_diffrn_reflns_theta_full 27.03
_diffrn_reflns_theta_max 27.03
_diffrn_reflns_theta_min 2.33
_exptl_absorpt_coefficient_mu 0.080
_exptl_absorpt_correction_T_max 0.9755
_exptl_absorpt_correction_T_min 0.9496
_exptl_absorpt_correction_type multi-scan
_exptl_absorpt_process_details '(SADABS; Sheldrick (2000)'
_exptl_crystal_colour yellow
_exptl_crystal_density_diffrn 1.264
_exptl_crystal_density_method 'not measured'
_exptl_crystal_description block
_exptl_crystal_F_000 640
_exptl_crystal_size_max 0.35
_exptl_crystal_size_mid 0.30
_exptl_crystal_size_min 0.24
_refine_diff_density_max 0.152
_refine_diff_density_min -0.133
_refine_ls_extinction_method none
_refine_ls_goodness_of_fit_ref 0.999
_refine_ls_hydrogen_treatment constr
_refine_ls_matrix_type full
_refine_ls_number_parameters 208
_refine_ls_number_reflns 1961
_refine_ls_number_restraints 0
_refine_ls_restrained_S_all 0.999
_refine_ls_R_factor_all 0.1202
_refine_ls_R_factor_gt 0.0478
_refine_ls_shift/su_max_lt 0.001
_refine_ls_shift/su_mean 0.000
_refine_ls_structure_factor_coef Fsqd
_refine_ls_weighting_details 'calc w=1/[\s^2^(Fo^2^)+(0.0005P)^2^+0.0531P] where P=(Fo^2^+2Fc^2^)/3'
_refine_ls_weighting_scheme calc
_refine_ls_wR_factor_gt 0.0963
_refine_ls_wR_factor_ref 0.1183
_reflns_number_gt 1040
_reflns_number_total 1961
_reflns_threshold_expression I>2\s(I)
_cod_data_source_file lx2115.cif
_cod_data_source_block I
_cod_original_sg_symbol_Hall p_2ac_2ab
_cod_database_code 2223920
_cod_database_fobs_code 2223920

loop_
_symmetry_equiv_pos_as_xyz
'x, y, z'
'-x+1/2, -y, z+1/2'
'x+1/2, -y+1/2, -z'
'-x, y+1/2, -z+1/2'

loop_
_atom_site_type_symbol
_atom_site_label
_atom_site_fract_x
_atom_site_fract_y
_atom_site_fract_z
_atom_site_U_iso_or_equiv
_atom_site_adp_type
_atom_site_calc_flag
_atom_site_refinement_flags
_atom_site_occupancy
_atom_site_disorder_assembly
_atom_site_disorder_group
O O1 0.5253(4) 0.4411(3) 0.5808(2) 0.0934(11) Uani d . 1 . .
N N1 0.6804(4) 0.1340(3) 0.5653(2) 0.0659(9) Uani d . 1 . .
N N2 0.6078(3) 0.4744(3) 0.8480(2) 0.0551(8) Uani d . 1 . .
N N3 0.3789(3) 0.2540(3) 0.7351(2) 0.0628(9) Uani d . 1 . .
H H3N 0.3971 0.1851 0.7076 0.075 Uiso calc R 1 . .
C C1 0.7052(5) 0.0421(5) 0.5109(3) 0.0828(14) Uani d . 1 . .
H H1 0.7626 -0.0277 0.5260 0.099 Uiso calc R 1 . .
C C2 0.6530(5) 0.0426(5) 0.4350(3) 0.0841(14) Uani d . 1 . .
H H2 0.6734 -0.0252 0.3997 0.101 Uiso calc R 1 . .
C C3 0.5700(5) 0.1446(5) 0.4115(3) 0.0754(13) Uani d . 1 . .
H H3 0.5324 0.1480 0.3598 0.090 Uiso calc R 1 . .
C C4 0.5428(5) 0.2424(4) 0.4655(3) 0.0693(12) Uani d . 1 . .
H H4 0.4868 0.3135 0.4508 0.083 Uiso calc R 1 . .
C C5 0.5998(4) 0.2338(3) 0.5418(2) 0.0531(10) Uani d . 1 . .
C C6 0.5753(4) 0.3385(4) 0.6019(3) 0.0612(11) Uani d . 1 . .
C C7 0.6147(4) 0.3152(4) 0.6885(2) 0.0614(11) Uani d . 1 . .
H H7A 0.6977 0.3677 0.7021 0.074 Uiso calc R 1 . .
H H7B 0.6405 0.2245 0.6956 0.074 Uiso calc R 1 . .
C C8 0.4910(4) 0.3490(3) 0.7454(2) 0.0512(10) Uani d . 1 . .
H H8 0.4527 0.4340 0.7293 0.061 Uiso calc R 1 . .
C C9 0.5452(4) 0.3607(3) 0.8309(2) 0.0493(9) Uani d . 1 . .
C C10 0.5356(4) 0.2627(4) 0.8858(3) 0.0660(11) Uani d . 1 . .
H H10 0.4912 0.1846 0.8726 0.079 Uiso calc R 1 . .
C C11 0.5924(5) 0.2811(5) 0.9609(3) 0.0828(14) Uani d . 1 . .
H H11A 0.5857 0.2156 0.9992 0.099 Uiso calc R 1 . .
C C12 0.6590(5) 0.3961(6) 0.9794(3) 0.0842(15) Uani d . 1 . .
H H12 0.7000 0.4101 1.0296 0.101 Uiso calc R 1 . .
C C13 0.6627(4) 0.4886(4) 0.9215(3) 0.0701(13) Uani d . 1 . .
H H13 0.7065 0.5674 0.9339 0.084 Uiso calc R 1 . .
C C14 0.2431(4) 0.2689(3) 0.7675(2) 0.0504(9) Uani d . 1 . .
C C15 0.1444(4) 0.1682(3) 0.7591(2) 0.0552(10) Uani d . 1 . .
H H15 0.1720 0.0907 0.7348 0.066 Uiso calc R 1 . .
C C16 0.0075(5) 0.1827(4) 0.7863(3) 0.0652(11) Uani d . 1 . .
H H16 -0.0574 0.1149 0.7794 0.078 Uiso calc R 1 . .
C C17 -0.0373(4) 0.2942(4) 0.8235(3) 0.0654(11) Uani d . 1 . .
H H17 -0.1312 0.3027 0.8417 0.078 Uiso calc R 1 . .
C C18 0.0597(4) 0.3928(4) 0.8330(3) 0.0611(11) Uani d . 1 . .
H H18 0.0312 0.4690 0.8586 0.073 Uiso calc R 1 . .
C C19 0.2000(4) 0.3816(3) 0.8054(2) 0.0545(10) Uani d . 1 . .
H H19 0.2644 0.4498 0.8124 0.065 Uiso calc R 1 . .

loop_
_atom_site_aniso_label
_atom_site_aniso_U_11
_atom_site_aniso_U_22
_atom_site_aniso_U_33
_atom_site_aniso_U_12
_atom_site_aniso_U_13
_atom_site_aniso_U_23
O1 0.135(3) 0.0631(17) 0.082(2) 0.0240(19) -0.001(2) 0.0020(17)
N1 0.071(2) 0.067(2) 0.060(2) 0.0110(19) -0.0054(18) -0.008(2)
N2 0.0545(19) 0.0534(19) 0.057(2) -0.0029(16) 0.0051(16) -0.0056(17)
N3 0.0509(19) 0.0561(19) 0.082(2) -0.0027(16) 0.0062(17) -0.0321(19)
C1 0.098(4) 0.081(3) 0.069(3) 0.023(3) -0.011(3) -0.011(3)
C2 0.096(4) 0.083(3) 0.073(3) 0.008(3) 0.002(3) -0.020(3)
C3 0.094(4) 0.082(3) 0.050(3) -0.007(3) 0.007(2) 0.000(3)
C4 0.084(3) 0.066(3) 0.057(3) -0.002(2) 0.002(2) 0.019(2)
C5 0.055(2) 0.047(2) 0.057(3) -0.005(2) 0.0043(19) 0.008(2)
C6 0.066(3) 0.056(2) 0.062(3) 0.001(2) 0.006(2) 0.002(2)
C7 0.064(3) 0.065(2) 0.055(3) 0.002(2) 0.005(2) -0.009(2)
C8 0.050(2) 0.0438(19) 0.060(3) -0.0032(18) 0.0016(18) -0.0048(19)
C9 0.046(2) 0.0425(19) 0.060(2) 0.0001(18) 0.0037(19) -0.002(2)
C10 0.068(3) 0.052(2) 0.077(3) 0.001(2) 0.009(2) 0.012(2)
C11 0.091(4) 0.087(3) 0.069(3) 0.028(3) 0.015(3) 0.028(3)
C12 0.084(4) 0.110(4) 0.058(3) 0.025(3) -0.007(3) -0.008(3)
C13 0.063(3) 0.076(3) 0.071(3) -0.001(2) 0.002(2) -0.021(3)
C14 0.052(2) 0.046(2) 0.054(2) 0.0035(18) -0.0036(19) -0.007(2)
C15 0.060(3) 0.048(2) 0.058(2) -0.001(2) -0.002(2) -0.0083(19)
C16 0.064(3) 0.064(3) 0.068(3) -0.013(2) 0.005(2) 0.001(2)
C17 0.050(2) 0.079(3) 0.067(3) 0.009(2) 0.006(2) 0.000(2)
C18 0.065(3) 0.059(2) 0.059(3) 0.015(2) -0.003(2) -0.005(2)
C19 0.055(3) 0.051(2) 0.058(2) 0.0027(18) -0.006(2) -0.0078(19)

loop_
_atom_type_symbol
_atom_type_description
_atom_type_scat_dispersion_real
_atom_type_scat_dispersion_imag
_atom_type_scat_source
C C 0.0033 0.0016 'International Tables Vol C Tables 4.2.6.8 and 6.1.1.4'
H H 0.0000 0.0000 'International Tables Vol C Tables 4.2.6.8 and 6.1.1.4'
N N 0.0061 0.0033 'International Tables Vol C Tables 4.2.6.8 and 6.1.1.4'
O O 0.0106 0.0060 'International Tables Vol C Tables 4.2.6.8 and 6.1.1.4'

loop_
_geom_angle_atom_site_label_1
_geom_angle_atom_site_label_2
_geom_angle_atom_site_label_3
_geom_angle_site_symmetry_1
_geom_angle_site_symmetry_3
_geom_angle
_geom_angle_publ_flag
C5 N1 C1 . . 116.4(4) ?
C13 N2 C9 . . 117.2(4) ?
C14 N3 C8 . . 122.8(3) ?
C14 N3 H3N . . 118.6 ?
C8 N3 H3N . . 118.6 ?
N1 C1 C2 . . 124.8(5) ?
N1 C1 H1 . . 117.6 ?
C2 C1 H1 . . 117.6 ?
C1 C2 C3 . . 118.4(5) ?
C1 C2 H2 . . 120.8 ?
C3 C2 H2 . . 120.8 ?
C2 C3 C4 . . 118.8(4) ?
C2 C3 H3 . . 120.6 ?
C4 C3 H3 . . 120.6 ?
C3 C4 C5 . . 119.0(4) ?
C3 C4 H4 . . 120.5 ?
C5 C4 H4 . . 120.5 ?
N1 C5 C4 . . 122.5(4) ?
N1 C5 C6 . . 116.5(4) ?
C4 C5 C6 . . 121.0(4) ?
O1 C6 C5 . . 119.8(4) ?
O1 C6 C7 . . 120.8(4) ?
C5 C6 C7 . . 119.5(3) ?
C6 C7 C8 . . 111.9(3) ?
C6 C7 H7A . . 109.2 ?
C8 C7 H7A . . 109.2 ?
C6 C7 H7B . . 109.2 ?
C8 C7 H7B . . 109.2 ?
H7A C7 H7B . . 107.9 ?
N3 C8 C9 . . 114.0(3) ?
N3 C8 C7 . . 108.5(3) ?
C9 C8 C7 . . 110.4(3) ?
N3 C8 H8 . . 107.9 ?
C9 C8 H8 . . 107.9 ?
C7 C8 H8 . . 107.9 ?
N2 C9 C10 . . 122.1(4) ?
N2 C9 C8 . . 114.5(3) ?
C10 C9 C8 . . 123.4(3) ?
C9 C10 C11 . . 119.0(4) ?
C9 C10 H10 . . 120.5 ?
C11 C10 H10 . . 120.5 ?
C12 C11 C10 . . 119.9(4) ?
C12 C11 H11A . . 120.0 ?
C10 C11 H11A . . 120.0 ?
C13 C12 C11 . . 117.2(4) ?
C13 C12 H12 . . 121.4 ?
C11 C12 H12 . . 121.4 ?
N2 C13 C12 . . 124.5(4) ?
N2 C13 H13 . . 117.7 ?
C12 C13 H13 . . 117.7 ?
C19 C14 N3 . . 122.5(3) ?
C19 C14 C15 . . 118.6(3) ?
N3 C14 C15 . . 118.9(3) ?
C16 C15 C14 . . 120.3(3) ?
C16 C15 H15 . . 119.9 ?
C14 C15 H15 . . 119.9 ?
C15 C16 C17 . . 121.9(4) ?
C15 C16 H16 . . 119.0 ?
C17 C16 H16 . . 119.0 ?
C18 C17 C16 . . 118.1(4) ?
C18 C17 H17 . . 120.9 ?
C16 C17 H17 . . 120.9 ?
C17 C18 C19 . . 121.5(4) ?
C17 C18 H18 . . 119.3 ?
C19 C18 H18 . . 119.3 ?
C14 C19 C18 . . 119.6(4) ?
C14 C19 H19 . . 120.2 ?
C18 C19 H19 . . 120.2 ?

loop_
_geom_bond_atom_site_label_1
_geom_bond_atom_site_label_2
_geom_bond_site_symmetry_2
_geom_bond_distance
_geom_bond_publ_flag
O1 C6 . 1.205(4) ?
N1 C5 . 1.329(4) ?
N1 C1 . 1.330(5) ?
N2 C13 . 1.335(5) ?
N2 C9 . 1.336(4) ?
N3 C14 . 1.384(4) ?
N3 C8 . 1.440(4) ?
N3 H3N . 0.8600 ?
C1 C2 . 1.354(7) ?
C1 H1 . 0.9300 ?
C2 C3 . 1.359(6) ?
C2 H2 . 0.9300 ?
C3 C4 . 1.372(6) ?
C3 H3 . 0.9300 ?
C4 C5 . 1.380(6) ?
C4 H4 . 0.9300 ?
C5 C6 . 1.487(5) ?
C6 C7 . 1.506(6) ?
C7 C8 . 1.531(5) ?
C7 H7A . 0.9700 ?
C7 H7B . 0.9700 ?
C8 C9 . 1.516(5) ?
C8 H8 . 0.9800 ?
C9 C10 . 1.363(5) ?
C10 C11 . 1.370(7) ?
C10 H10 . 0.9300 ?
C11 C12 . 1.370(6) ?
C11 H11A . 0.9300 ?
C12 C13 . 1.354(6) ?
C12 H12 . 0.9300 ?
C13 H13 . 0.9300 ?
C14 C19 . 1.379(5) ?
C14 C15 . 1.390(5) ?
C15 C16 . 1.362(5) ?
C15 H15 . 0.9300 ?
C16 C17 . 1.367(5) ?
C16 H16 . 0.9300 ?
C17 C18 . 1.366(5) ?
C17 H17 . 0.9300 ?
C18 C19 . 1.391(5) ?
C18 H18 . 0.9300 ?
C19 H19 . 0.9300 ?

loop_
_geom_hbond_atom_site_label_D
_geom_hbond_atom_site_label_H
_geom_hbond_atom_site_label_A
_geom_hbond_site_symmetry_A
_geom_hbond_distance_DH
_geom_hbond_distance_HA
_geom_hbond_distance_DA
_geom_hbond_angle_DHA
N3 H3N N2 4_646 0.86 2.35 3.191(4) 164.2
C10 H10 O1 4_646 0.93 2.62 3.398(5) 141.2
C3 H3 Cg 3_556 0.93 2.77 3.548(5) 141.9

loop_
_geom_torsion_atom_site_label_1
_geom_torsion_atom_site_label_2
_geom_torsion_atom_site_label_3
_geom_torsion_atom_site_label_4
_geom_torsion_site_symmetry_1
_geom_torsion_site_symmetry_2
_geom_torsion_site_symmetry_3
_geom_torsion_site_symmetry_4
_geom_torsion
_geom_torsion_publ_flag
C5 N1 C1 C2 . . . . -1.0(7) ?
N1 C1 C2 C3 . . . . 0.7(8) ?
C1 C2 C3 C4 . . . . 0.0(7) ?
C2 C3 C4 C5 . . . . -0.3(7) ?
C1 N1 C5 C4 . . . . 0.7(6) ?
C1 N1 C5 C6 . . . . -178.4(4) ?
C3 C4 C5 N1 . . . . -0.1(6) ?
C3 C4 C5 C6 . . . . 179.0(4) ?
N1 C5 C6 O1 . . . . 167.1(4) ?
C4 C5 C6 O1 . . . . -12.0(6) ?
N1 C5 C6 C7 . . . . -12.3(5) ?
C4 C5 C6 C7 . . . . 168.6(4) ?
O1 C6 C7 C8 . . . . 51.2(5) ?
C5 C6 C7 C8 . . . . -129.4(3) ?
C14 N3 C8 C9 . . . . 67.7(4) ?
C14 N3 C8 C7 . . . . -168.8(3) ?
C6 C7 C8 N3 . . . . 69.9(4) ?
C6 C7 C8 C9 . . . . -164.4(3) ?
C13 N2 C9 C10 . . . . 0.6(5) ?
C13 N2 C9 C8 . . . . -177.4(3) ?
N3 C8 C9 N2 . . . . -157.1(3) ?
C7 C8 C9 N2 . . . . 80.3(4) ?
N3 C8 C9 C10 . . . . 24.8(5) ?
C7 C8 C9 C10 . . . . -97.7(4) ?
N2 C9 C10 C11 . . . . -0.2(6) ?
C8 C9 C10 C11 . . . . 177.7(4) ?
C9 C10 C11 C12 . . . . -0.8(7) ?
C10 C11 C12 C13 . . . . 1.3(7) ?
C9 N2 C13 C12 . . . . 0.0(6) ?
C11 C12 C13 N2 . . . . -0.9(7) ?
C8 N3 C14 C19 . . . . 6.6(5) ?
C8 N3 C14 C15 . . . . -175.7(3) ?
C19 C14 C15 C16 . . . . 1.5(6) ?
N3 C14 C15 C16 . . . . -176.3(4) ?
C14 C15 C16 C17 . . . . -1.0(6) ?
C15 C16 C17 C18 . . . . 0.0(6) ?
C16 C17 C18 C19 . . . . 0.6(6) ?
N3 C14 C19 C18 . . . . 176.7(4) ?
C15 C14 C19 C18 . . . . -0.9(5) ?
C17 C18 C19 C14 . . . . -0.1(6) ?

loop_
_cod_related_entry_id
_cod_related_entry_database
_cod_related_entry_code
1 ChemSpider 24743508
